data_7707632
loop_
_publ_author_name
'Steuer, Lena'
'Kaifer, Elisabeth'
'Himmel, Hans-J\"org'

_publ_section_title
;
 On the metal-ligand bonding in dinuclear complexes with redox-active
 guanidine ligands.
;
_journal_issue 27
_journal_name_full 'Dalton transactions (Cambridge, England : 2003)'
_journal_page_first 9467
_journal_page_last 9482
_journal_paper_doi 10.1039/d1dt01354h
_journal_volume 50
_journal_year 2021
_chemical_formula_moiety 'C32 H52 Cl4 Fe2 N12 O2'
_chemical_formula_sum 'C32 H52 Cl4 Fe2 N12 O2'
_chemical_formula_weight 890.35
_space_group_crystal_system monoclinic
_space_group_IT_number 11
_space_group_name_Hall '-P 2yb'
_space_group_name_H-M_alt 'P 1 21/m 1'
_atom_sites_solution_hydrogens geom
_audit_creation_date 2020-11-20
_audit_creation_method
;
Olex2 1.3
(compiled 2020.07.31 svn.rc2a77460 for OlexSys, GUI svn.r6145)
;
_audit_update_record
;
2021-04-23 deposited with the CCDC.	2021-06-09 downloaded from the CCDC.
;
_cell_angle_alpha 90
_cell_angle_beta 92.807(4)
_cell_angle_gamma 90
_cell_formula_units_Z 2
_cell_length_a 13.1832(11)
_cell_length_b 12.1023(9)
_cell_length_c 14.4602(13)
_cell_measurement_reflns_used 9458
_cell_measurement_temperature 100.0
_cell_measurement_theta_max 30.437
_cell_measurement_theta_min 2.196
_cell_volume 2304.3(3)
_computing_cell_refinement 'SAINT V8.38A (Bruker, 2018)'
_computing_data_collection 'APEX3 v2018.7-2 (Bruker AXS)'
_computing_data_reduction 'SAINT V8.38A (Bruker, 2018)'
_computing_molecular_graphics 'Olex2 1.3 (Dolomanov et al., 2009)'
_computing_publication_material 'Olex2 1.3 (Dolomanov et al., 2009)'
_computing_structure_refinement 'XL  (Sheldrick, 2008)'
_computing_structure_solution 'SHELXT 2014/5 (Sheldrick, 2014)'
_diffrn_ambient_temperature 100.0
_diffrn_detector 'Bruker Photon III detector'
_diffrn_detector_type 'CPAD detector'
_diffrn_measured_fraction_theta_full 1.000
_diffrn_measured_fraction_theta_max 1.000
_diffrn_measurement_device 'three-circle diffractometer'
_diffrn_measurement_device_type 'Bruker SMART APEX2 area detector'
_diffrn_measurement_method '\w and \f scans'
_diffrn_radiation_monochromator 'mirror optics'
_diffrn_radiation_probe x-ray
_diffrn_radiation_type MoK\a
_diffrn_radiation_wavelength 0.71073
_diffrn_reflns_av_R_equivalents 0.0555
_diffrn_reflns_av_unetI/netI 0.0224
_diffrn_reflns_Laue_measured_fraction_full 1.000
_diffrn_reflns_Laue_measured_fraction_max 1.000
_diffrn_reflns_limit_h_max 17
_diffrn_reflns_limit_h_min -17
_diffrn_reflns_limit_k_max 16
_diffrn_reflns_limit_k_min -16
_diffrn_reflns_limit_l_max 19
_diffrn_reflns_limit_l_min -19
_diffrn_reflns_number 109563
_diffrn_reflns_point_group_measured_fraction_full 1.000
_diffrn_reflns_point_group_measured_fraction_max 1.000
_diffrn_reflns_theta_full 25.242
_diffrn_reflns_theta_max 29.000
_diffrn_reflns_theta_min 2.041
_diffrn_source 'microfocus sealed X-ray tube'
_diffrn_source_current 1.4
_diffrn_source_power 0.07
_diffrn_source_type 'Incoatec I\ms'
_diffrn_source_voltage 50.0
_diffrn_standards_number 0
_exptl_absorpt_coefficient_mu 0.902
_exptl_absorpt_correction_T_max 0.7461
_exptl_absorpt_correction_T_min 0.6934
_exptl_absorpt_correction_type multi-scan
_exptl_absorpt_process_details
;
SADABS-2016/2 (Bruker,2016/2) was used for absorption correction.
wR2(int) was 0.1327 before and 0.0661 after correction.
The Ratio of minimum to maximum transmission is 0.9294.
The \l/2 correction factor is Not present.
;
_exptl_crystal_colour 'clear yellowish green'
_exptl_crystal_colour_lustre clear
_exptl_crystal_colour_modifier yellowish
_exptl_crystal_colour_primary green
_exptl_crystal_density_diffrn 1.283
_exptl_crystal_description needle
_exptl_crystal_F_000 928
_exptl_crystal_size_max 0.287
_exptl_crystal_size_mid 0.124
_exptl_crystal_size_min 0.09
_refine_diff_density_max 1.421
_refine_diff_density_min -1.128
_refine_diff_density_rms 0.077
_refine_ls_extinction_method none
_refine_ls_goodness_of_fit_ref 1.124
_refine_ls_hydrogen_treatment constr
_refine_ls_matrix_type full
_refine_ls_number_parameters 296
_refine_ls_number_reflns 6403
_refine_ls_number_restraints 0
_refine_ls_restrained_S_all 1.124
_refine_ls_R_factor_all 0.0483
_refine_ls_R_factor_gt 0.0404
_refine_ls_shift/su_max 0.001
_refine_ls_shift/su_mean 0.000
_refine_ls_structure_factor_coef Fsqd
_refine_ls_weighting_details 'w=1/[\s^2^(Fo^2^)+(0.0624P)^2^+1.2838P] where P=(Fo^2^+2Fc^2^)/3'
_refine_ls_weighting_scheme calc
_refine_ls_wR_factor_gt 0.1141
_refine_ls_wR_factor_ref 0.1175
_reflns_Friedel_coverage 0.000
_reflns_number_gt 5283
_reflns_number_total 6403
_reflns_threshold_expression 'I > 2\s(I)'
_cod_data_source_file d1dt01354h2.cif
_cod_data_source_block 2020_ls285_0m
_cod_depositor_comments 'Adding full bibliography for 7707623--7707635.cif.'
_cod_database_code 7707632
_shelx_shelxl_version_number 2018/3
_shelx_space_group_comment
;
The symmetry employed for this shelxl refinement is uniquely defined
by the following loop, which should always be used as a source of
symmetry information in preference to the above space-group names.
They are only intended as comments.
;
_shelx_estimated_absorpt_t_max 0.923
_shelx_estimated_absorpt_t_min 0.782
_olex2_refinement_description
;
1. Fixed Uiso
 At 1.2 times of:
  All C(H) groups
 At 1.5 times of:
  All C(H,H,H) groups
2. Others
 Fixed Sof: N6(0.5) C10(0.5) H10A(0.5) H10B(0.5) H10C(0.5) C11(0.5) H11A(0.5)
 H11B(0.5) H11C(0.5) C15(0.5) H15A(0.5) H15B(0.5) H15C(0.5) C16(0.5) H16A(0.5)
 H16B(0.5) H16C(0.5) C10B(0.5) H10D(0.5) H10E(0.5) H10F(0.5) C11B(0.5)
 H11D(0.5) H11E(0.5) H11F(0.5) C15B(0.5) H15D(0.5) H15E(0.5) H15F(0.5)
 C16B(0.5) H16D(0.5) H16E(0.5) H16F(0.5) N6B(0.5)
3.a Aromatic/amide H refined with riding coordinates:
 C2(H2), C5(H5)
3.b Idealised Me refined as rotating group:
 C8(H8A,H8B,H8C), C9(H9A,H9B,H9C), C13(H13A,H13B,H13C), C14(H14A,H14B,H14C),
 C10(H10A,H10B,H10C), C11(H11A,H11B,H11C), C15(H15A,H15B,H15C), C16(H16A,H16B,
 H16C), C10B(H10D,H10E,H10F), C11B(H11D,H11E,H11F), C15B(H15D,H15E,H15F),
 C16B(H16D,H16E,H16F)
;
_smtbx_masks_void_probe_radius 1.2
_smtbx_masks_void_truncation_radius 1.2
_olex2_submission_special_instructions 'No special instructions were received'

loop_
_space_group_symop_operation_xyz
'x, y, z'
'-x, y+1/2, -z'
'-x, -y, -z'
'x, -y-1/2, z'

loop_
_atom_site_label
_atom_site_type_symbol
_atom_site_fract_x
_atom_site_fract_y
_atom_site_fract_z
_atom_site_U_iso_or_equiv
_atom_site_adp_type
_atom_site_occupancy
_atom_site_site_symmetry_order
_atom_site_calc_flag
_atom_site_refinement_flags_posn
_atom_site_refinement_flags_adp
_atom_site_refinement_flags_occupancy
_atom_site_disorder_assembly
_atom_site_disorder_group
Fe1 Fe 0.93684(3) 0.250000 0.12644(2) 0.01804(9) Uani 1 2 d S T P . .
Fe2 Fe 0.39130(3) 0.250000 0.79231(3) 0.03042(12) Uani 1 2 d S T P . .
Cl1 Cl 0.80927(5) 0.250000 0.01694(5) 0.03005(15) Uani 1 2 d S T P . .
Cl2 Cl 1.10129(5) 0.250000 0.09020(5) 0.02774(15) Uani 1 2 d S T P . .
Cl3 Cl 0.24402(6) 0.250000 0.70420(7) 0.0665(3) Uani 1 2 d S T P . .
Cl4 Cl 0.38895(7) 0.250000 0.94746(5) 0.0434(2) Uani 1 2 d S T P . .
O007 O 0.76719(9) 0.36809(9) 0.53272(8) 0.0170(2) Uani 1 1 d . . . . .
N1 N 0.91734(10) 0.36007(12) 0.23331(9) 0.0160(3) Uani 1 1 d . . . . .
N2 N 1.02178(11) 0.49505(12) 0.30874(10) 0.0208(3) Uani 1 1 d . . . . .
N3 N 0.94122(18) 0.53157(17) 0.16695(13) 0.0464(6) Uani 1 1 d . . . . .
N4 N 0.50073(11) 0.36095(14) 0.75126(10) 0.0213(3) Uani 1 1 d . . . . .
N5 N 0.60983(11) 0.49137(13) 0.82678(10) 0.0221(3) Uani 1 1 d . . . . .
N6 N 0.4487(2) 0.5497(3) 0.7714(3) 0.0259(7) Uani 0.5 1 d . . P A 1
C1 C 0.88676(11) 0.30827(13) 0.31477(10) 0.0140(3) Uani 1 1 d . . . . .
C2 C 0.84702(12) 0.36516(13) 0.38908(11) 0.0145(3) Uani 1 1 d . . . . .
H2 H 0.846712 0.443659 0.389546 0.017 Uiso 1 1 calc R U . . .
C3 C 0.80814(12) 0.30715(13) 0.46195(10) 0.0139(3) Uani 1 1 d . . . . .
C4 C 0.70553(12) 0.30753(13) 0.58891(11) 0.0151(3) Uani 1 1 d . . . . .
C5 C 0.64142(12) 0.36491(14) 0.64456(11) 0.0171(3) Uani 1 1 d . . . . .
H5 H 0.641507 0.443410 0.644095 0.021 Uiso 1 1 calc R U . . .
C6 C 0.57648(12) 0.30808(14) 0.70152(11) 0.0171(3) Uani 1 1 d . . . . .
C7 C 0.95851(13) 0.46050(15) 0.23736(12) 0.0214(3) Uani 1 1 d . . . . .
C8 C 1.01785(17) 0.60580(16) 0.34653(18) 0.0373(5) Uani 1 1 d . . . . .
H8A H 1.080287 0.645473 0.333257 0.056 Uiso 1 1 calc R U . . .
H8B H 1.011393 0.601710 0.413674 0.056 Uiso 1 1 calc R U . . .
H8C H 0.959210 0.645100 0.318223 0.056 Uiso 1 1 calc R U . . .
C9 C 1.08599(14) 0.41720(16) 0.36055(15) 0.0282(4) Uani 1 1 d . . . . .
H9A H 1.054051 0.397341 0.418034 0.042 Uiso 1 1 calc R U . . .
H9B H 1.152341 0.451062 0.375348 0.042 Uiso 1 1 calc R U . . .
H9C H 1.094980 0.350609 0.323272 0.042 Uiso 1 1 calc R U . . .
C12 C 0.51877(14) 0.46044(18) 0.78780(13) 0.0286(4) Uani 1 1 d . . . . .
C13 C 0.67900(18) 0.41039(18) 0.86735(16) 0.0365(5) Uani 1 1 d . . . . .
H13A H 0.641173 0.343751 0.882871 0.055 Uiso 1 1 calc R U . . .
H13B H 0.712597 0.440834 0.923691 0.055 Uiso 1 1 calc R U . . .
H13C H 0.730196 0.391594 0.823022 0.055 Uiso 1 1 calc R U . . .
C14 C 0.65021(19) 0.60266(17) 0.82250(18) 0.0407(5) Uani 1 1 d . . . . .
H14A H 0.717152 0.600680 0.795926 0.061 Uiso 1 1 calc R U . . .
H14B H 0.656574 0.633856 0.885060 0.061 Uiso 1 1 calc R U . . .
H14C H 0.604168 0.648636 0.783635 0.061 Uiso 1 1 calc R U . . .
C10 C 0.8349(4) 0.5317(4) 0.1149(3) 0.0240(8) Uani 0.5 1 d . . P B 1
H10A H 0.841957 0.509019 0.050460 0.036 Uiso 0.5 1 calc R U P B 1
H10B H 0.805894 0.606259 0.116276 0.036 Uiso 0.5 1 calc R U P B 1
H10C H 0.789858 0.480034 0.145134 0.036 Uiso 0.5 1 calc R U P B 1
C11 C 0.9911(3) 0.6362(3) 0.1522(3) 0.0311(9) Uani 0.5 1 d . . P B 1
H11A H 0.954111 0.695283 0.182366 0.047 Uiso 0.5 1 calc R U P B 1
H11B H 0.992141 0.651061 0.085681 0.047 Uiso 0.5 1 calc R U P B 1
H11C H 1.060928 0.633005 0.178732 0.047 Uiso 0.5 1 calc R U P B 1
C15 C 0.3452(3) 0.5091(4) 0.7467(3) 0.0351(10) Uani 0.5 1 d . . P A 1
H15A H 0.344257 0.473930 0.685657 0.053 Uiso 0.5 1 calc R U P A 1
H15B H 0.297562 0.571277 0.745236 0.053 Uiso 0.5 1 calc R U P A 1
H15C H 0.325198 0.455109 0.792968 0.053 Uiso 0.5 1 calc R U P A 1
C16 C 0.4220(3) 0.5677(3) 0.8983(3) 0.0252(7) Uani 0.5 1 d . . P A 1
H16A H 0.393379 0.499160 0.921937 0.038 Uiso 0.5 1 calc R U P A 1
H16B H 0.373465 0.628170 0.904892 0.038 Uiso 0.5 1 calc R U P A 1
H16C H 0.485410 0.585072 0.933469 0.038 Uiso 0.5 1 calc R U P A 1
C10B C 0.8723(4) 0.5093(4) 0.0903(3) 0.0274(9) Uani 0.5 1 d . . P B 2
H10D H 0.907762 0.469253 0.042604 0.041 Uiso 0.5 1 calc R U P B 2
H10E H 0.845854 0.579125 0.064627 0.041 Uiso 0.5 1 calc R U P B 2
H10F H 0.815916 0.464261 0.110864 0.041 Uiso 0.5 1 calc R U P B 2
C11B C 1.0442(3) 0.5775(3) 0.1268(3) 0.0301(8) Uani 0.5 1 d . . P B 2
H11D H 1.091412 0.598689 0.178167 0.045 Uiso 0.5 1 calc R U P B 2
H11E H 1.029056 0.642029 0.087586 0.045 Uiso 0.5 1 calc R U P B 2
H11F H 1.075221 0.519706 0.089917 0.045 Uiso 0.5 1 calc R U P B 2
C15B C 0.3695(3) 0.5413(4) 0.6970(4) 0.0405(11) Uani 0.5 1 d . . P A 2
H15D H 0.400045 0.496310 0.649324 0.061 Uiso 0.5 1 calc R U P A 2
H15E H 0.372872 0.619489 0.679854 0.061 Uiso 0.5 1 calc R U P A 2
H15F H 0.298412 0.519602 0.702261 0.061 Uiso 0.5 1 calc R U P A 2
C16B C 0.4369(3) 0.6379(4) 0.8376(4) 0.0422(11) Uani 0.5 1 d . . P A 2
H16D H 0.483526 0.646891 0.891948 0.063 Uiso 0.5 1 calc R U P A 2
H16E H 0.367983 0.658143 0.853775 0.063 Uiso 0.5 1 calc R U P A 2
H16F H 0.458390 0.685723 0.787540 0.063 Uiso 0.5 1 calc R U P A 2
N6B N 0.4379(3) 0.5200(3) 0.8064(2) 0.0207(7) Uiso 0.5 1 d . . P A 2

loop_
_atom_site_aniso_label
_atom_site_aniso_U_11
_atom_site_aniso_U_22
_atom_site_aniso_U_33
_atom_site_aniso_U_23
_atom_site_aniso_U_13
_atom_site_aniso_U_12
Fe1 0.01642(17) 0.02715(19) 0.01063(16) 0.000 0.00157(12) 0.000
Fe2 0.01460(18) 0.0551(3) 0.0219(2) 0.000 0.00510(14) 0.000
Cl1 0.0267(3) 0.0406(4) 0.0219(3) 0.000 -0.0082(2) 0.000
Cl2 0.0191(3) 0.0375(4) 0.0272(3) 0.000 0.0070(2) 0.000
Cl3 0.0188(4) 0.1302(11) 0.0499(5) 0.000 -0.0053(3) 0.000
Cl4 0.0458(4) 0.0641(5) 0.0210(3) 0.000 0.0102(3) 0.000
O007 0.0222(6) 0.0148(5) 0.0148(5) -0.0029(4) 0.0081(4) -0.0029(4)
N1 0.0187(6) 0.0178(6) 0.0118(6) 0.0011(5) 0.0030(5) -0.0020(5)
N2 0.0201(7) 0.0195(7) 0.0224(7) 0.0005(6) -0.0016(6) -0.0036(6)
N3 0.0688(14) 0.0373(10) 0.0309(9) 0.0208(8) -0.0206(9) -0.0332(10)
N4 0.0151(6) 0.0318(8) 0.0172(7) -0.0048(6) 0.0035(5) 0.0028(6)
N5 0.0185(7) 0.0265(8) 0.0213(7) -0.0051(6) 0.0012(5) 0.0015(6)
N6 0.0183(15) 0.0182(15) 0.041(2) 0.0027(15) 0.0044(14) 0.0058(12)
C1 0.0125(7) 0.0183(8) 0.0113(7) 0.0009(6) 0.0004(5) -0.0009(6)
C2 0.0154(7) 0.0142(7) 0.0141(7) -0.0003(5) 0.0016(6) -0.0013(6)
C3 0.0142(7) 0.0154(8) 0.0123(7) -0.0020(6) 0.0018(5) -0.0002(6)
C4 0.0157(7) 0.0173(8) 0.0125(7) -0.0004(6) 0.0025(5) -0.0019(6)
C5 0.0187(7) 0.0185(7) 0.0143(7) -0.0013(6) 0.0018(6) 0.0008(6)
C6 0.0138(7) 0.0244(9) 0.0130(7) -0.0020(6) 0.0012(5) 0.0018(6)
C7 0.0212(8) 0.0257(9) 0.0174(8) 0.0038(7) 0.0019(6) -0.0072(7)
C8 0.0378(11) 0.0171(9) 0.0551(14) -0.0027(9) -0.0174(10) -0.0024(8)
C9 0.0216(9) 0.0238(9) 0.0382(11) -0.0022(8) -0.0086(8) -0.0003(7)
C12 0.0178(8) 0.0425(11) 0.0253(9) -0.0148(8) 0.0003(7) 0.0071(8)
C13 0.0416(12) 0.0291(10) 0.0366(11) 0.0064(9) -0.0209(9) -0.0056(9)
C14 0.0451(13) 0.0226(10) 0.0529(14) -0.0091(9) -0.0147(11) 0.0044(9)
C10 0.030(2) 0.024(2) 0.018(2) 0.0002(15) -0.0044(16) 0.0037(17)
C11 0.044(2) 0.0205(18) 0.0292(19) 0.0070(15) 0.0071(17) -0.0069(17)
C15 0.028(2) 0.047(3) 0.030(2) -0.007(2) -0.0042(17) 0.019(2)
C16 0.0268(18) 0.0276(18) 0.0219(17) -0.0074(14) 0.0072(14) 0.0085(15)
C10B 0.036(3) 0.024(2) 0.022(2) 0.0076(17) 0.0000(18) 0.0001(19)
C11B 0.038(2) 0.0213(18) 0.033(2) 0.0015(15) 0.0186(17) -0.0100(16)
C15B 0.024(2) 0.040(3) 0.055(3) 0.009(2) -0.013(2) 0.0053(18)
C16B 0.027(2) 0.028(2) 0.072(3) -0.014(2) 0.012(2) 0.0056(17)

loop_
_atom_type_symbol
_atom_type_description
_atom_type_scat_dispersion_real
_atom_type_scat_dispersion_imag
_atom_type_scat_source
C C 0.0033 0.0016 'International Tables Vol C Tables 4.2.6.8 and 6.1.1.4'
H H 0.0000 0.0000 'International Tables Vol C Tables 4.2.6.8 and 6.1.1.4'
Cl Cl 0.1484 0.1585 'International Tables Vol C Tables 4.2.6.8 and 6.1.1.4'
Fe Fe 0.3463 0.8444 'International Tables Vol C Tables 4.2.6.8 and 6.1.1.4'
N N 0.0061 0.0033 'International Tables Vol C Tables 4.2.6.8 and 6.1.1.4'
O O 0.0106 0.0060 'International Tables Vol C Tables 4.2.6.8 and 6.1.1.4'

loop_
_geom_angle_atom_site_label_1
_geom_angle_atom_site_label_2
_geom_angle_atom_site_label_3
_geom_angle
_geom_angle_site_symmetry_1
_geom_angle_site_symmetry_3
_geom_angle_publ_flag
Cl1 Fe1 Cl2 121.99(3) . . ?
N1 Fe1 Cl1 114.20(4) 4_565 . ?
N1 Fe1 Cl1 114.20(4) . . ?
N1 Fe1 Cl2 109.27(4) 4_565 . ?
N1 Fe1 Cl2 109.27(4) . . ?
N1 Fe1 N1 80.31(8) 4_565 . ?
Cl4 Fe2 Cl3 120.51(4) . . ?
N4 Fe2 Cl3 115.24(5) 4_565 . ?
N4 Fe2 Cl3 115.24(5) . . ?
N4 Fe2 Cl4 109.21(5) . . ?
N4 Fe2 Cl4 109.21(5) 4_565 . ?
N4 Fe2 N4 80.48(8) . 4_565 ?
C4 O007 C3 114.23(12) . . ?
C1 N1 Fe1 112.90(10) . . ?
C7 N1 Fe1 123.79(11) . . ?
C7 N1 C1 120.12(14) . . ?
C7 N2 C8 122.57(16) . . ?
C7 N2 C9 120.85(15) . . ?
C8 N2 C9 115.89(15) . . ?
C7 N3 C10 118.8(2) . . ?
C7 N3 C11 127.6(2) . . ?
C7 N3 C10B 123.1(2) . . ?
C7 N3 C11B 112.4(2) . . ?
C11 N3 C10 109.4(3) . . ?
C10B N3 C11B 107.6(3) . . ?
C6 N4 Fe2 111.76(12) . . ?
C12 N4 Fe2 125.72(12) . . ?
C12 N4 C6 119.66(15) . . ?
C12 N5 C13 120.74(17) . . ?
C12 N5 C14 123.97(18) . . ?
C13 N5 C14 114.95(16) . . ?
C12 N6 C15 111.7(3) . . ?
C12 N6 C16 94.3(3) . . ?
C15 N6 C16 93.4(3) . . ?
C1 C1 N1 116.40(9) 4_565 . ?
C2 C1 N1 123.75(14) . . ?
C2 C1 C1 119.47(9) . 4_565 ?
C1 C2 H2 120.0 . . ?
C3 C2 C1 120.07(14) . . ?
C3 C2 H2 120.0 . . ?
C2 C3 O007 117.52(14) . . ?
C3 C3 O007 122.00(8) 4_565 . ?
C3 C3 C2 120.45(9) 4_565 . ?
O007 C4 C4 121.91(8) . 4_565 ?
C5 C4 O007 117.92(14) . . ?
C5 C4 C4 120.16(9) . 4_565 ?
C4 C5 H5 119.8 . . ?
C4 C5 C6 120.36(15) . . ?
C6 C5 H5 119.8 . . ?
C5 C6 N4 123.09(15) . . ?
C5 C6 C6 119.48(9) . 4_565 ?
C6 C6 N4 116.94(10) 4_565 . ?
N1 C7 N2 123.18(16) . . ?
N1 C7 N3 119.84(16) . . ?
N3 C7 N2 116.93(16) . . ?
N2 C8 H8A 109.5 . . ?
N2 C8 H8B 109.5 . . ?
N2 C8 H8C 109.5 . . ?
H8A C8 H8B 109.5 . . ?
H8A C8 H8C 109.5 . . ?
H8B C8 H8C 109.5 . . ?
N2 C9 H9A 109.5 . . ?
N2 C9 H9B 109.5 . . ?
N2 C9 H9C 109.5 . . ?
H9A C9 H9B 109.5 . . ?
H9A C9 H9C 109.5 . . ?
H9B C9 H9C 109.5 . . ?
N4 C12 N5 123.56(17) . . ?
N4 C12 N6 121.0(2) . . ?
N5 C12 N6 114.3(2) . . ?
N6B C12 N4 116.3(2) . . ?
N6B C12 N5 118.1(2) . . ?
N5 C13 H13A 109.5 . . ?
N5 C13 H13B 109.5 . . ?
N5 C13 H13C 109.5 . . ?
H13A C13 H13B 109.5 . . ?
H13A C13 H13C 109.5 . . ?
H13B C13 H13C 109.5 . . ?
N5 C14 H14A 109.5 . . ?
N5 C14 H14B 109.5 . . ?
N5 C14 H14C 109.5 . . ?
H14A C14 H14B 109.5 . . ?
H14A C14 H14C 109.5 . . ?
H14B C14 H14C 109.5 . . ?
N3 C10 H10A 109.5 . . ?
N3 C10 H10B 109.5 . . ?
N3 C10 H10C 109.5 . . ?
H10A C10 H10B 109.5 . . ?
H10A C10 H10C 109.5 . . ?
H10B C10 H10C 109.5 . . ?
N3 C11 H11A 109.5 . . ?
N3 C11 H11B 109.5 . . ?
N3 C11 H11C 109.5 . . ?
H11A C11 H11B 109.5 . . ?
H11A C11 H11C 109.5 . . ?
H11B C11 H11C 109.5 . . ?
N6 C15 H15A 109.5 . . ?
N6 C15 H15B 109.5 . . ?
N6 C15 H15C 109.5 . . ?
H15A C15 H15B 109.5 . . ?
H15A C15 H15C 109.5 . . ?
H15B C15 H15C 109.5 . . ?
N6 C16 H16A 109.5 . . ?
N6 C16 H16B 109.5 . . ?
N6 C16 H16C 109.5 . . ?
H16A C16 H16B 109.5 . . ?
H16A C16 H16C 109.5 . . ?
H16B C16 H16C 109.5 . . ?
N3 C10B H10D 109.5 . . ?
N3 C10B H10E 109.5 . . ?
N3 C10B H10F 109.5 . . ?
H10D C10B H10E 109.5 . . ?
H10D C10B H10F 109.5 . . ?
H10E C10B H10F 109.5 . . ?
N3 C11B H11D 109.5 . . ?
N3 C11B H11E 109.5 . . ?
N3 C11B H11F 109.5 . . ?
H11D C11B H11E 109.5 . . ?
H11D C11B H11F 109.5 . . ?
H11E C11B H11F 109.5 . . ?
H15D C15B H15E 109.5 . . ?
H15D C15B H15F 109.5 . . ?
H15E C15B H15F 109.5 . . ?
N6B C15B H15D 109.5 . . ?
N6B C15B H15E 109.5 . . ?
N6B C15B H15F 109.5 . . ?
H16D C16B H16E 109.5 . . ?
H16D C16B H16F 109.5 . . ?
H16E C16B H16F 109.5 . . ?
N6B C16B H16D 109.5 . . ?
N6B C16B H16E 109.5 . . ?
N6B C16B H16F 109.5 . . ?
C12 N6B C15B 105.8(3) . . ?
C12 N6B C16B 126.8(3) . . ?
C16B N6B C15B 96.7(3) . . ?

loop_
_geom_bond_atom_site_label_1
_geom_bond_atom_site_label_2
_geom_bond_distance
_geom_bond_site_symmetry_2
_geom_bond_publ_flag
Fe1 Cl1 2.2528(7) . ?
Fe1 Cl2 2.2553(7) . ?
Fe1 N1 2.0658(14) 4_565 ?
Fe1 N1 2.0659(14) . ?
Fe2 Cl3 2.2696(9) . ?
Fe2 Cl4 2.2451(8) . ?
Fe2 N4 2.0786(16) . ?
Fe2 N4 2.0786(16) 4_565 ?
O007 C3 1.3917(18) . ?
O007 C4 1.3866(18) . ?
N1 C1 1.4105(19) . ?
N1 C7 1.331(2) . ?
N2 C7 1.361(2) . ?
N2 C8 1.449(2) . ?
N2 C9 1.450(2) . ?
N3 C7 1.344(2) . ?
N3 C10 1.559(5) . ?
N3 C11 1.447(4) . ?
N3 C10B 1.424(5) . ?
N3 C11B 1.602(4) . ?
N4 C6 1.412(2) . ?
N4 C12 1.332(3) . ?
N5 C12 1.354(2) . ?
N5 C13 1.444(3) . ?
N5 C14 1.451(3) . ?
N6 C12 1.434(4) . ?
N6 C15 1.477(6) . ?
N6 C16 1.897(5) . ?
C1 C1 1.410(3) 4_565 ?
C1 C2 1.399(2) . ?
C2 H2 0.9500 . ?
C2 C3 1.385(2) . ?
C3 C3 1.383(3) 4_565 ?
C4 C4 1.393(3) 4_565 ?
C4 C5 1.382(2) . ?
C5 H5 0.9500 . ?
C5 C6 1.398(2) . ?
C6 C6 1.406(3) 4_565 ?
C8 H8A 0.9800 . ?
C8 H8B 0.9800 . ?
C8 H8C 0.9800 . ?
C9 H9A 0.9800 . ?
C9 H9B 0.9800 . ?
C9 H9C 0.9800 . ?
C12 N6B 1.325(4) . ?
C13 H13A 0.9800 . ?
C13 H13B 0.9800 . ?
C13 H13C 0.9800 . ?
C14 H14A 0.9800 . ?
C14 H14B 0.9800 . ?
C14 H14C 0.9800 . ?
C10 H10A 0.9800 . ?
C10 H10B 0.9800 . ?
C10 H10C 0.9800 . ?
C11 H11A 0.9800 . ?
C11 H11B 0.9800 . ?
C11 H11C 0.9800 . ?
C15 H15A 0.9800 . ?
C15 H15B 0.9800 . ?
C15 H15C 0.9800 . ?
C16 H16A 0.9800 . ?
C16 H16B 0.9800 . ?
C16 H16C 0.9800 . ?
C10B H10D 0.9800 . ?
C10B H10E 0.9800 . ?
C10B H10F 0.9800 . ?
C11B H11D 0.9800 . ?
C11B H11E 0.9800 . ?
C11B H11F 0.9800 . ?
C15B H15D 0.9800 . ?
C15B H15E 0.9800 . ?
C15B H15F 0.9800 . ?
C15B N6B 1.801(6) . ?
C16B H16D 0.9800 . ?
C16B H16E 0.9800 . ?
C16B H16F 0.9800 . ?
C16B N6B 1.496(5) . ?

loop_
_geom_torsion_atom_site_label_1
_geom_torsion_atom_site_label_2
_geom_torsion_atom_site_label_3
_geom_torsion_atom_site_label_4
_geom_torsion
_geom_torsion_site_symmetry_1
_geom_torsion_site_symmetry_2
_geom_torsion_site_symmetry_3
_geom_torsion_site_symmetry_4
_geom_torsion_publ_flag
Fe1 N1 C1 C1 7.64(11) . . . 4_565 ?
Fe1 N1 C1 C2 -165.18(12) . . . . ?
Fe1 N1 C7 N2 -121.85(16) . . . . ?
Fe1 N1 C7 N3 55.5(2) . . . . ?
Fe2 N4 C6 C5 161.42(13) . . . . ?
Fe2 N4 C6 C6 -10.54(11) . . . 4_565 ?
Fe2 N4 C12 N5 121.23(18) . . . . ?
Fe2 N4 C12 N6 -71.8(3) . . . . ?
Fe2 N4 C12 N6B -42.0(3) . . . . ?
O007 C4 C5 C6 179.01(14) . . . . ?
N1 C1 C2 C3 172.66(15) . . . . ?
N4 C12 N6B C15B -61.5(3) . . . . ?
N4 C12 N6B C16B -172.8(4) . . . . ?
N5 C12 N6B C15B 134.4(3) . . . . ?
N5 C12 N6B C16B 23.0(5) . . . . ?
C1 N1 C7 N2 36.5(2) . . . . ?
C1 N1 C7 N3 -146.1(2) . . . . ?
C1 C1 C2 C3 0.05(17) 4_565 . . . ?
C1 C2 C3 O007 -178.33(14) . . . . ?
C1 C2 C3 C3 -0.05(18) . . . 4_565 ?
C3 O007 C4 C4 15.25(15) . . . 4_565 ?
C3 O007 C4 C5 -163.46(14) . . . . ?
C4 O007 C3 C2 162.99(14) . . . . ?
C4 O007 C3 C3 -15.26(15) . . . 4_565 ?
C4 C4 C5 C6 0.28(19) 4_565 . . . ?
C4 C5 C6 N4 -172.04(15) . . . . ?
C4 C5 C6 C6 -0.28(18) . . . 4_565 ?
C6 N4 C12 N5 -38.0(3) . . . . ?
C6 N4 C12 N6 129.0(3) . . . . ?
C6 N4 C12 N6B 158.8(2) . . . . ?
C7 N1 C1 C1 -152.93(12) . . . 4_565 ?
C7 N1 C1 C2 34.2(2) . . . . ?
C8 N2 C7 N1 -140.5(2) . . . . ?
C8 N2 C7 N3 42.0(3) . . . . ?
C9 N2 C7 N1 29.6(3) . . . . ?
C9 N2 C7 N3 -147.8(2) . . . . ?
C12 N4 C6 C5 -36.7(2) . . . . ?
C12 N4 C6 C6 151.38(13) . . . 4_565 ?
C13 N5 C12 N4 -27.0(3) . . . . ?
C13 N5 C12 N6 165.2(2) . . . . ?
C13 N5 C12 N6B 135.9(3) . . . . ?
C14 N5 C12 N4 145.9(2) . . . . ?
C14 N5 C12 N6 -21.8(3) . . . . ?
C14 N5 C12 N6B -51.1(3) . . . . ?
C10 N3 C7 N1 36.0(4) . . . . ?
C10 N3 C7 N2 -146.5(3) . . . . ?
C11 N3 C7 N1 -169.6(3) . . . . ?
C11 N3 C7 N2 8.0(4) . . . . ?
C15 N6 C12 N4 23.3(4) . . . . ?
C15 N6 C12 N5 -168.6(3) . . . . ?
C16 N6 C12 N4 118.7(2) . . . . ?
C16 N6 C12 N5 -73.2(2) . . . . ?
C10B N3 C7 N1 6.2(4) . . . . ?
C10B N3 C7 N2 -176.3(3) . . . . ?
C11B N3 C7 N1 -125.1(2) . . . . ?
C11B N3 C7 N2 52.4(3) . . . . ?

loop_
_smtbx_masks_void_nr
_smtbx_masks_void_average_x
_smtbx_masks_void_average_y
_smtbx_masks_void_average_z
_smtbx_masks_void_volume
_smtbx_masks_void_count_electrons
_smtbx_masks_void_content
1 0.500 -0.705 0.500 318.3 79.1 ?
